data_1010150
loop_
_publ_author_name
'de Smedt, J.'
'Keesom, W. H.'

_publ_section_title
;
 The structure of solid nitrous oxide and carbon dioxide
;
_journal_coden_ASTM PKNAAU
_journal_name_full
;
 Proceedings of the Koninklijke Nederlandse Akademie van Wetenschappen
;
_journal_page_first 839
_journal_page_last 846
_journal_volume 27
_journal_year 1924
_chemical_formula_structural 'C O2'
_chemical_formula_sum 'C O2'
_chemical_name_systematic 'Carbon dioxide'
_space_group_crystal_system cubic
_space_group_IT_number 205
_space_group_name_Hall '-P 2ac 2ab 3'
_space_group_name_H-M_alt 'P a -3'
_cell_angle_alpha 90
_cell_angle_beta 90
_cell_angle_gamma 90
_cell_formula_units_Z 4
_cell_length_a 5.63
_cell_length_b 5.63
_cell_length_c 5.63
_cell_volume 178.5
_cod_duplicate_entry 1010060
_cod_depositor_comments
;
 Merging entries 1010149-1010150 with entries 1010059-1010060 and marking
 entries 1010149-1010150 as duplicates of entries 1010059-1010060.

 Antanas Vaitkus,
 2018-07-16
;
_cod_original_sg_symbol_H-M 'P n -3 S'
_cod_database_code 1010150

loop_
_space_group_symop_id
_space_group_symop_operation_xyz
1 x,y,z
2 -x+1/2,-y,z+1/2
3 x+1/2,-y+1/2,-z
4 -x,y+1/2,-z+1/2
5 z,x,y
6 -z+1/2,-x,y+1/2
7 z+1/2,-x+1/2,-y
8 -z,x+1/2,-y+1/2
9 y,z,x
10 y+1/2,-z+1/2,-x
11 -y,z+1/2,-x+1/2
12 -y+1/2,-z,x+1/2
13 -x,-y,-z
14 x+1/2,y,-z+1/2
15 -x+1/2,y+1/2,z
16 x,-y+1/2,z+1/2
17 -z,-x,-y
18 z+1/2,x,-y+1/2
19 -z+1/2,x+1/2,y
20 z,-x+1/2,y+1/2
21 -y,-z,-x
22 -y+1/2,z+1/2,x
23 y,-z+1/2,x+1/2
24 y+1/2,z,-x+1/2

loop_
_atom_site_label
_atom_site_type_symbol
_atom_site_symmetry_multiplicity
_atom_site_Wyckoff_symbol
_atom_site_fract_x
_atom_site_fract_y
_atom_site_fract_z
_atom_site_occupancy
_atom_site_calc_flag
C1 C4+ 4 a 0 0 0 1 d
O1 O2- 8 c 0.108 0.108 0.108 1 d

loop_
_atom_type_symbol
_atom_type_oxidation_number
C4+ 4
O2- -2

loop_
_cod_related_entry_id
_cod_related_entry_database
_cod_related_entry_code
1 ChemSpider 274
2 AMCSD 0016996
